data_7227532
loop_
_publ_author_name
'Cho, Yang-Jin'
'Kim, So-Yoen'
'Son, Ho-Jin'
'Cho, Dae Won'
'Kang, Sang Ook'

_publ_section_title
;
 Steric effect on excimer formation in planar Pt(ii) complexes.
;
_journal_issue 7
_journal_name_full 'Physical chemistry chemical physics : PCCP'
_journal_page_first 5486
_journal_page_last 5494
_journal_paper_doi 10.1039/c6cp08651a
_journal_volume 19
_journal_year 2017
_chemical_formula_moiety 'C16 H13 F2 N O2 Pt'
_chemical_formula_sum 'C16 H13 F2 N O2 Pt'
_chemical_formula_weight 484.36
_chemical_name_systematic k161102
_space_group_crystal_system monoclinic
_space_group_IT_number 14
_space_group_name_Hall '-P 2yn'
_space_group_name_H-M_alt 'P 1 21/n 1'
_symmetry_space_group_name_Hall '-P 2yn'
_symmetry_space_group_name_H-M 'P 1 21/n 1'
_atom_sites_solution_hydrogens geom
_atom_sites_solution_primary direct
_audit_creation_method SHELXL-2014/7
_audit_update_record
;
2016-12-16 deposited with the CCDC.
2017-01-25 downloaded from the CCDC.
;
_cell_angle_alpha 90
_cell_angle_beta 92.4020(10)
_cell_angle_gamma 90
_cell_formula_units_Z 4
_cell_length_a 10.3177(9)
_cell_length_b 7.6760(7)
_cell_length_c 19.0308(16)
_cell_measurement_reflns_used 5127
_cell_measurement_temperature 293(2)
_cell_measurement_theta_max 28.228
_cell_measurement_theta_min 2.287
_cell_volume 1505.9(2)
_computing_cell_refinement 'SMART (Bruker, 1999)'
_computing_data_collection 'SMART (Bruker, 1999)'
_computing_data_reduction 'SAINT-Plus (Bruker, 1999)'
_computing_molecular_graphics 'Ortep-3 for Windows (Farrugia, 1997)'
_computing_publication_material 'SHELXL-2014/7 (Sheldrick, 2014)'
_computing_structure_refinement 'SHELXL-2014/7 (Sheldrick, 2014)'
_computing_structure_solution 'SHELXL-2014/7 (Sheldrick, 2014)'
_diffrn_ambient_temperature 293(2)
_diffrn_measured_fraction_theta_full 1.000
_diffrn_measured_fraction_theta_max 0.998
_diffrn_measurement_device_type 'Bruker SMART 1000 CCD diffractometer'
_diffrn_measurement_method \w-scans
_diffrn_radiation_type MoK\a
_diffrn_radiation_wavelength 0.71073
_diffrn_reflns_av_R_equivalents 0.0483
_diffrn_reflns_av_unetI/netI 0.0336
_diffrn_reflns_Laue_measured_fraction_full 1.000
_diffrn_reflns_Laue_measured_fraction_max 0.998
_diffrn_reflns_limit_h_max 13
_diffrn_reflns_limit_h_min -13
_diffrn_reflns_limit_k_max 9
_diffrn_reflns_limit_k_min -10
_diffrn_reflns_limit_l_max 25
_diffrn_reflns_limit_l_min -25
_diffrn_reflns_number 19300
_diffrn_reflns_point_group_measured_fraction_full 1.000
_diffrn_reflns_point_group_measured_fraction_max 0.998
_diffrn_reflns_theta_full 25.242
_diffrn_reflns_theta_max 28.303
_diffrn_reflns_theta_min 2.142
_exptl_absorpt_coefficient_mu 9.345
_exptl_absorpt_correction_T_max 0.393
_exptl_absorpt_correction_T_min 0.145
_exptl_absorpt_correction_type multi-scan
_exptl_absorpt_process_details 'SADABS (Sheldric, 1996)'
_exptl_crystal_colour yellow
_exptl_crystal_density_diffrn 2.136
_exptl_crystal_density_method 'not measured'
_exptl_crystal_description plate
_exptl_crystal_F_000 912
_exptl_crystal_size_max 0.30
_exptl_crystal_size_mid 0.18
_exptl_crystal_size_min 0.10
_refine_diff_density_max 2.381
_refine_diff_density_min -1.312
_refine_diff_density_rms 0.168
_refine_ls_extinction_method none
_refine_ls_goodness_of_fit_ref 1.045
_refine_ls_hydrogen_treatment constr
_refine_ls_matrix_type full
_refine_ls_number_parameters 201
_refine_ls_number_reflns 3740
_refine_ls_number_restraints 0
_refine_ls_restrained_S_all 1.045
_refine_ls_R_factor_all 0.0353
_refine_ls_R_factor_gt 0.0286
_refine_ls_shift/su_max 0.001
_refine_ls_shift/su_mean 0.000
_refine_ls_structure_factor_coef Fsqd
_refine_ls_weighting_details 'w=1/[\s^2^(Fo^2^)+(0.0483P)^2^+0.6582P] where P=(Fo^2^+2Fc^2^)/3'
_refine_ls_weighting_scheme calc
_refine_ls_wR_factor_gt 0.0746
_refine_ls_wR_factor_ref 0.0793
_reflns_Friedel_coverage 0.000
_reflns_number_gt 3157
_reflns_number_total 3740
_reflns_threshold_expression 'I > 2\s(I)'
_cod_data_source_file c6cp08651a2.cif
_cod_data_source_block shelx
_cod_depositor_comments 'Adding full bibliography for 7227531--7227532.cif.'
_cod_database_code 7227532
_shelx_shelxl_version_number 2014/7
_shelx_space_group_comment
;
The symmetry employed for this shelxl refinement is uniquely defined
by the following loop, which should always be used as a source of
symmetry information in preference to the above space-group names.
They are only intended as comments.
;

loop_
_space_group_symop_operation_xyz
'x, y, z'
'-x+1/2, y+1/2, -z+1/2'
'-x, -y, -z'
'x-1/2, -y-1/2, z-1/2'

loop_
_atom_site_label
_atom_site_type_symbol
_atom_site_fract_x
_atom_site_fract_y
_atom_site_fract_z
_atom_site_U_iso_or_equiv
_atom_site_adp_type
_atom_site_occupancy
_atom_site_site_symmetry_order
_atom_site_calc_flag
_atom_site_refinement_flags_posn
_atom_site_refinement_flags_adp
Pt1 Pt 0.09997(2) 0.12954(2) 0.09396(2) 0.03468(8) Uani 1 1 d . .
F1 F -0.3536(4) 0.2720(7) 0.20625(19) 0.1016(14) Uani 1 1 d . .
F2 F -0.3068(3) 0.4211(5) -0.02892(17) 0.0665(8) Uani 1 1 d . .
O1 O 0.1008(3) 0.0502(4) 0.19406(15) 0.0425(6) Uani 1 1 d . .
O2 O 0.2877(3) 0.0371(4) 0.08230(17) 0.0504(7) Uani 1 1 d . .
N1 N 0.0780(3) 0.2155(4) -0.00420(17) 0.0369(7) Uani 1 1 d . .
C1 C 0.1712(5) 0.2029(7) -0.0516(3) 0.0497(11) Uani 1 1 d . .
H1 H 0.2510 0.1546 -0.0378 0.060 Uiso 1 1 calc R U
C2 C 0.1512(5) 0.2600(7) -0.1202(3) 0.0551(12) Uani 1 1 d . .
H2 H 0.2161 0.2487 -0.1524 0.066 Uiso 1 1 calc R U
C3 C 0.0351(6) 0.3330(7) -0.1399(3) 0.0532(12) Uani 1 1 d . .
H3 H 0.0204 0.3734 -0.1856 0.064 Uiso 1 1 calc R U
C4 C -0.0608(6) 0.3467(6) -0.0918(2) 0.0450(10) Uani 1 1 d . .
H4 H -0.1404 0.3964 -0.1049 0.054 Uiso 1 1 calc R U
C5 C -0.0383(4) 0.2865(5) -0.0240(2) 0.0356(8) Uani 1 1 d . .
C6 C -0.1281(4) 0.2881(5) 0.0340(2) 0.0366(8) Uani 1 1 d . .
C7 C -0.0777(4) 0.2174(5) 0.0978(2) 0.0362(8) Uani 1 1 d . .
C8 C -0.1549(5) 0.2136(7) 0.1557(2) 0.0492(10) Uani 1 1 d . .
H8 H -0.1234 0.1684 0.1984 0.059 Uiso 1 1 calc R U
C9 C -0.2783(5) 0.2776(8) 0.1486(3) 0.0597(13) Uani 1 1 d . .
C10 C -0.3323(5) 0.3465(8) 0.0882(3) 0.0622(14) Uani 1 1 d . .
H10 H -0.4172 0.3875 0.0854 0.075 Uiso 1 1 calc R U
C11 C -0.2538(5) 0.3517(6) 0.0318(3) 0.0480(11) Uani 1 1 d . .
C12 C 0.1948(4) -0.0315(5) 0.2259(2) 0.0426(9) Uani 1 1 d . .
C13 C 0.3125(5) -0.0766(7) 0.1977(3) 0.0521(12) Uani 1 1 d . .
H13 H 0.3706 -0.1371 0.2274 0.063 Uiso 1 1 calc R U
C14 C 0.3535(4) -0.0417(6) 0.1305(3) 0.0511(11) Uani 1 1 d . .
C15 C 0.1650(5) -0.0819(7) 0.3000(3) 0.0544(12) Uani 1 1 d . .
H15A H 0.2427 -0.1226 0.3242 0.082 Uiso 1 1 calc R U
H15B H 0.1010 -0.1729 0.2989 0.082 Uiso 1 1 calc R U
H15C H 0.1321 0.0176 0.3241 0.082 Uiso 1 1 calc R U
C16 C 0.4865(6) -0.1020(8) 0.1110(5) 0.0755(19) Uani 1 1 d . .
H16A H 0.5299 -0.1549 0.1512 0.113 Uiso 1 1 calc R U
H16B H 0.5360 -0.0039 0.0959 0.113 Uiso 1 1 calc R U
H16C H 0.4782 -0.1854 0.0735 0.113 Uiso 1 1 calc R U

loop_
_atom_site_aniso_label
_atom_site_aniso_U_11
_atom_site_aniso_U_22
_atom_site_aniso_U_33
_atom_site_aniso_U_23
_atom_site_aniso_U_13
_atom_site_aniso_U_12
Pt1 0.03368(11) 0.03943(11) 0.03067(11) -0.00170(5) -0.00169(7) -0.00192(5)
F1 0.066(2) 0.182(4) 0.060(2) 0.029(3) 0.0337(18) 0.032(3)
F2 0.0526(17) 0.098(2) 0.0481(17) 0.0164(16) -0.0064(14) 0.0153(16)
O1 0.0426(16) 0.0514(17) 0.0331(15) 0.0027(13) -0.0043(12) 0.0030(13)
O2 0.0433(17) 0.0591(19) 0.0488(19) -0.0009(15) 0.0029(14) 0.0051(14)
N1 0.0414(19) 0.0391(18) 0.0303(17) -0.0022(13) 0.0020(14) -0.0053(14)
C1 0.046(3) 0.060(3) 0.044(3) -0.004(2) 0.011(2) -0.002(2)
C2 0.061(3) 0.067(3) 0.038(2) -0.004(2) 0.013(2) -0.004(2)
C3 0.073(4) 0.054(2) 0.033(2) -0.001(2) 0.008(2) -0.009(2)
C4 0.049(3) 0.050(2) 0.035(2) 0.0037(17) -0.0048(19) -0.0072(19)
C5 0.042(2) 0.0345(19) 0.030(2) -0.0034(15) -0.0013(16) -0.0057(15)
C6 0.039(2) 0.040(2) 0.0304(19) -0.0015(15) -0.0020(16) -0.0028(16)
C7 0.035(2) 0.042(2) 0.0310(19) -0.0013(16) -0.0019(15) -0.0039(15)
C8 0.046(3) 0.068(3) 0.034(2) 0.006(2) 0.0028(19) 0.001(2)
C9 0.051(3) 0.090(4) 0.039(3) 0.006(2) 0.016(2) 0.003(3)
C10 0.042(3) 0.092(4) 0.053(3) 0.009(3) 0.007(2) 0.013(2)
C11 0.046(3) 0.061(3) 0.038(2) 0.0052(19) -0.001(2) 0.0024(19)
C12 0.045(2) 0.0351(19) 0.046(2) 0.0039(17) -0.0102(19) -0.0031(17)
C13 0.047(3) 0.047(2) 0.061(3) 0.007(2) -0.013(2) 0.000(2)
C14 0.039(2) 0.046(2) 0.069(3) -0.005(2) -0.001(2) -0.0023(18)
C15 0.063(3) 0.056(3) 0.043(3) 0.008(2) -0.015(2) 0.001(2)
C16 0.043(3) 0.077(4) 0.107(6) 0.002(3) 0.005(3) 0.009(2)

loop_
_atom_type_symbol
_atom_type_description
_atom_type_scat_dispersion_real
_atom_type_scat_dispersion_imag
_atom_type_scat_source
C C 0.0033 0.0016 'International Tables Vol C Tables 4.2.6.8 and 6.1.1.4'
H H 0.0000 0.0000 'International Tables Vol C Tables 4.2.6.8 and 6.1.1.4'
F F 0.0171 0.0103 'International Tables Vol C Tables 4.2.6.8 and 6.1.1.4'
N N 0.0061 0.0033 'International Tables Vol C Tables 4.2.6.8 and 6.1.1.4'
O O 0.0106 0.0060 'International Tables Vol C Tables 4.2.6.8 and 6.1.1.4'
Pt Pt -1.7033 8.3905 'International Tables Vol C Tables 4.2.6.8 and 6.1.1.4'

loop_
_geom_angle_atom_site_label_1
_geom_angle_atom_site_label_2
_geom_angle_atom_site_label_3
_geom_angle
C7 Pt1 N1 81.38(16)
C7 Pt1 O1 92.06(14)
N1 Pt1 O1 173.42(13)
C7 Pt1 O2 176.02(14)
N1 Pt1 O2 94.77(14)
O1 Pt1 O2 91.77(13)
C12 O1 Pt1 124.8(3)
C14 O2 Pt1 123.8(3)
C1 N1 C5 119.3(4)
C1 N1 Pt1 123.3(3)
C5 N1 Pt1 117.4(3)
N1 C1 C2 121.7(5)
N1 C1 H1 119.2
C2 C1 H1 119.2
C3 C2 C1 119.0(5)
C3 C2 H2 120.5
C1 C2 H2 120.5
C2 C3 C4 119.7(5)
C2 C3 H3 120.2
C4 C3 H3 120.2
C5 C4 C3 119.9(5)
C5 C4 H4 120.1
C3 C4 H4 120.1
N1 C5 C4 120.4(4)
N1 C5 C6 111.9(3)
C4 C5 C6 127.7(4)
C11 C6 C7 118.2(4)
C11 C6 C5 126.8(4)
C7 C6 C5 115.0(4)
C8 C7 C6 119.3(4)
C8 C7 Pt1 126.3(3)
C6 C7 Pt1 114.4(3)
C9 C8 C7 118.6(4)
C9 C8 H8 120.7
C7 C8 H8 120.7
C10 C9 C8 124.7(4)
C10 C9 F1 117.5(5)
C8 C9 F1 117.9(4)
C9 C10 C11 116.0(5)
C9 C10 H10 122.0
C11 C10 H10 122.0
F2 C11 C10 116.4(5)
F2 C11 C6 120.3(4)
C10 C11 C6 123.3(5)
O1 C12 C13 126.4(4)
O1 C12 C15 112.7(4)
C13 C12 C15 120.8(4)
C14 C13 C12 127.6(5)
C14 C13 H13 116.2
C12 C13 H13 116.2
O2 C14 C13 125.6(4)
O2 C14 C16 115.6(5)
C13 C14 C16 118.7(5)
C12 C15 H15A 109.5
C12 C15 H15B 109.5
H15A C15 H15B 109.5
C12 C15 H15C 109.5
H15A C15 H15C 109.5
H15B C15 H15C 109.5
C14 C16 H16A 109.5
C14 C16 H16B 109.5
H16A C16 H16B 109.5
C14 C16 H16C 109.5
H16A C16 H16C 109.5
H16B C16 H16C 109.5

loop_
_geom_bond_atom_site_label_1
_geom_bond_atom_site_label_2
_geom_bond_distance
Pt1 C7 1.958(4)
Pt1 N1 1.985(3)
Pt1 O1 2.000(3)
Pt1 O2 2.083(3)
F1 C9 1.371(5)
F2 C11 1.365(6)
O1 C12 1.285(5)
O2 C14 1.270(6)
N1 C1 1.350(6)
N1 C5 1.357(5)
C1 C2 1.385(7)
C1 H1 0.9300
C2 C3 1.361(8)
C2 H2 0.9300
C3 C4 1.380(7)
C3 H3 0.9300
C4 C5 1.380(6)
C4 H4 0.9300
C5 C6 1.470(6)
C6 C11 1.385(6)
C6 C7 1.409(6)
C7 C8 1.387(6)
C8 C9 1.365(7)
C8 H8 0.9300
C9 C10 1.364(8)
C10 C11 1.373(8)
C10 H10 0.9300
C12 C13 1.391(7)
C12 C15 1.507(7)
C13 C14 1.391(7)
C13 H13 0.9300
C14 C16 1.509(7)
C15 H15A 0.9600
C15 H15B 0.9600
C15 H15C 0.9600
C16 H16A 0.9600
C16 H16B 0.9600
C16 H16C 0.9600

loop_
_geom_torsion_atom_site_label_1
_geom_torsion_atom_site_label_2
_geom_torsion_atom_site_label_3
_geom_torsion_atom_site_label_4
_geom_torsion
C5 N1 C1 C2 -0.2(7)
Pt1 N1 C1 C2 178.2(4)
N1 C1 C2 C3 1.0(8)
C1 C2 C3 C4 -0.8(8)
C2 C3 C4 C5 0.0(7)
C1 N1 C5 C4 -0.6(6)
Pt1 N1 C5 C4 -179.1(3)
C1 N1 C5 C6 179.5(4)
Pt1 N1 C5 C6 0.9(4)
C3 C4 C5 N1 0.7(6)
C3 C4 C5 C6 -179.4(4)
N1 C5 C6 C11 179.7(4)
C4 C5 C6 C11 -0.2(7)
N1 C5 C6 C7 0.0(5)
C4 C5 C6 C7 -179.9(4)
C11 C6 C7 C8 0.1(6)
C5 C6 C7 C8 179.8(4)
C11 C6 C7 Pt1 179.3(3)
C5 C6 C7 Pt1 -0.9(4)
C6 C7 C8 C9 0.5(7)
Pt1 C7 C8 C9 -178.6(4)
C7 C8 C9 C10 -0.2(9)
C7 C8 C9 F1 179.6(5)
C8 C9 C10 C11 -0.8(9)
F1 C9 C10 C11 179.4(5)
C9 C10 C11 F2 -179.7(5)
C9 C10 C11 C6 1.5(8)
C7 C6 C11 F2 -179.9(4)
C5 C6 C11 F2 0.4(7)
C7 C6 C11 C10 -1.1(7)
C5 C6 C11 C10 179.2(5)
Pt1 O1 C12 C13 1.3(6)
Pt1 O1 C12 C15 -177.3(3)
O1 C12 C13 C14 0.8(8)
C15 C12 C13 C14 179.2(5)
Pt1 O2 C14 C13 -0.8(7)
Pt1 O2 C14 C16 178.7(3)
C12 C13 C14 O2 -1.0(8)
C12 C13 C14 C16 179.6(5)
